data_7115693
loop_
_publ_author_name
'Lei Wang'
'Weiting Yang'
'Yangxue Li'
'Zhigang Xie'
'Wei Zhu'
'Zhong-Ming Sun'

_publ_section_title
;
 Dynamically controlled one-pot synthesis of heterogeneous core-shell MOF
 single crystals using guest molecules
;
_journal_name_full Chem.Commun.
_journal_page_first 11653
_journal_paper_doi 10.1039/C4cc03588G
_journal_volume 50
_journal_year 2014
_chemical_formula_sum 'C14 H6 In N2 O8'
_chemical_formula_weight 445.03
_chemical_name_systematic
; 
 ? 
;
_space_group_IT_number 167
_symmetry_cell_setting trigonal
_symmetry_space_group_name_Hall '-R 3 2"c'
_symmetry_space_group_name_H-M 'R -3 c :H'
_atom_sites_solution_hydrogens geom
_atom_sites_solution_primary direct
_atom_sites_solution_secondary difmap
_audit_creation_method SHELXL-97
_cell_angle_alpha 90.00
_cell_angle_beta 90.00
_cell_angle_gamma 120.00
_cell_formula_units_Z 18
_cell_length_a 15.7069(13)
_cell_length_b 15.7069(13)
_cell_length_c 52.887(9)
_cell_measurement_temperature 296(2)
_cell_volume 11300(2)
_computing_structure_refinement 'SHELXL-97 (Sheldrick, 1997)'
_computing_structure_solution 'SHELXS-97 (Sheldrick, 1990)'
_diffrn_ambient_temperature 296(2)
_diffrn_measured_fraction_theta_full 0.998
_diffrn_measured_fraction_theta_max 0.998
_diffrn_radiation_monochromator graphite
_diffrn_radiation_source 'fine-focus sealed tube'
_diffrn_radiation_type MoK\a
_diffrn_radiation_wavelength 0.71073
_diffrn_reflns_av_R_equivalents 0.1186
_diffrn_reflns_av_sigmaI/netI 0.0651
_diffrn_reflns_limit_h_max 19
_diffrn_reflns_limit_h_min -18
_diffrn_reflns_limit_k_max 19
_diffrn_reflns_limit_k_min -19
_diffrn_reflns_limit_l_max 64
_diffrn_reflns_limit_l_min -62
_diffrn_reflns_number 22233
_diffrn_reflns_theta_full 26.04
_diffrn_reflns_theta_max 26.04
_diffrn_reflns_theta_min 1.68
_exptl_absorpt_coefficient_mu 0.971
_exptl_absorpt_correction_T_max 0.8295
_exptl_absorpt_correction_T_min 0.7275
_exptl_absorpt_correction_type multi-scan
_exptl_absorpt_process_details sadabs
_exptl_crystal_colour colorless
_exptl_crystal_density_diffrn 1.177
_exptl_crystal_density_method 'not measured'
_exptl_crystal_description hexagonal-plate
_exptl_crystal_F_000 3906
_exptl_crystal_size_max 0.35
_exptl_crystal_size_mid 0.35
_exptl_crystal_size_min 0.20
_platon_squeeze_details
;
A. L. Spek, J. Appl. Crystallogr., 2003, 36, 7-13.
A. L. Spek, Acta Crystallogr., 2009, D65, 148-155
;
_refine_diff_density_max 0.333
_refine_diff_density_min -0.468
_refine_diff_density_rms 0.065
_refine_ls_extinction_method none
_refine_ls_goodness_of_fit_ref 0.868
_refine_ls_hydrogen_treatment constr
_refine_ls_matrix_type full
_refine_ls_number_parameters 114
_refine_ls_number_reflns 2486
_refine_ls_number_restraints 0
_refine_ls_restrained_S_all 0.868
_refine_ls_R_factor_all 0.0674
_refine_ls_R_factor_gt 0.0362
_refine_ls_shift/su_max 0.001
_refine_ls_shift/su_mean 0.000
_refine_ls_structure_factor_coef Fsqd
_refine_ls_weighting_details 'calc w=1/[\s^2^(Fo^2^)+(0.0295P)^2^+0.0000P] where P=(Fo^2^+2Fc^2^)/3'
_refine_ls_weighting_scheme calc
_refine_ls_wR_factor_gt 0.0680
_refine_ls_wR_factor_ref 0.0744
_reflns_number_gt 1667
_reflns_number_total 2486
_reflns_threshold_expression >2sigma(I)
_cod_data_source_file c4cc03588g2-1.cif
_cod_data_source_block 2
_cod_original_cell_volume 11299(2)
_cod_original_sg_symbol_H-M R-3c
_cod_database_code 7115693

loop_
_symmetry_equiv_pos_as_xyz
'x, y, z'
'-y, x-y, z'
'-x+y, -x, z'
'y, x, -z+1/2'
'x-y, -y, -z+1/2'
'-x, -x+y, -z+1/2'
'x+2/3, y+1/3, z+1/3'
'-y+2/3, x-y+1/3, z+1/3'
'-x+y+2/3, -x+1/3, z+1/3'
'y+2/3, x+1/3, -z+5/6'
'x-y+2/3, -y+1/3, -z+5/6'
'-x+2/3, -x+y+1/3, -z+5/6'
'x+1/3, y+2/3, z+2/3'
'-y+1/3, x-y+2/3, z+2/3'
'-x+y+1/3, -x+2/3, z+2/3'
'y+1/3, x+2/3, -z+7/6'
'x-y+1/3, -y+2/3, -z+7/6'
'-x+1/3, -x+y+2/3, -z+7/6'
'-x, -y, -z'
'y, -x+y, -z'
'x-y, x, -z'
'-y, -x, z-1/2'
'-x+y, y, z-1/2'
'x, x-y, z-1/2'
'-x+2/3, -y+1/3, -z+1/3'
'y+2/3, -x+y+1/3, -z+1/3'
'x-y+2/3, x+1/3, -z+1/3'
'-y+2/3, -x+1/3, z-1/6'
'-x+y+2/3, y+1/3, z-1/6'
'x+2/3, x-y+1/3, z-1/6'
'-x+1/3, -y+2/3, -z+2/3'
'y+1/3, -x+y+2/3, -z+2/3'
'x-y+1/3, x+2/3, -z+2/3'
'-y+1/3, -x+2/3, z+1/6'
'-x+y+1/3, y+2/3, z+1/6'
'x+1/3, x-y+2/3, z+1/6'

loop_
_atom_site_label
_atom_site_type_symbol
_atom_site_fract_x
_atom_site_fract_y
_atom_site_fract_z
_atom_site_U_iso_or_equiv
_atom_site_adp_type
_atom_site_occupancy
_atom_site_symmetry_multiplicity
_atom_site_calc_flag
_atom_site_refinement_flags
In1 In 1.13481(2) 0.80148(2) 0.0833 0.04063(13) Uani 1 2 d S
O1 O 1.12978(19) 0.70997(18) 0.05130(5) 0.0490(7) Uani 1 1 d .
O2 O 1.0691(2) 0.6578(2) 0.01286(5) 0.0845(11) Uani 1 1 d .
O3 O 0.7168(2) 0.7929(2) 0.04338(6) 0.0729(9) Uani 1 1 d .
O4 O 0.78362(19) 0.83109(19) 0.08120(5) 0.0559(7) Uani 1 1 d .
N1 N 0.9961(2) 0.7631(2) 0.06111(5) 0.0412(7) Uani 1 1 d .
C1 C 1.0693(3) 0.6939(3) 0.03342(8) 0.0536(10) Uani 1 1 d .
C2 C 0.9904(3) 0.7206(3) 0.03869(7) 0.0473(10) Uani 1 1 d .
C3 C 0.9160(3) 0.7019(3) 0.02205(7) 0.0622(12) Uani 1 1 d .
H3A H 0.9124 0.6720 0.0066 0.075 Uiso 1 1 calc R
C4 C 0.8466(3) 0.7274(3) 0.02826(8) 0.0629(12) Uani 1 1 d .
H4A H 0.7961 0.7151 0.0170 0.076 Uiso 1 1 calc R
C5 C 0.8526(3) 0.7712(3) 0.05121(7) 0.0478(10) Uani 1 1 d .
C6 C 0.9287(3) 0.7873(3) 0.06708(7) 0.0449(9) Uani 1 1 d .
H6A H 0.9331 0.8165 0.0827 0.054 Uiso 1 1 calc R
C7 C 0.7787(3) 0.7996(3) 0.05864(9) 0.0529(11) Uani 1 1 d .

loop_
_atom_site_aniso_label
_atom_site_aniso_U_11
_atom_site_aniso_U_22
_atom_site_aniso_U_33
_atom_site_aniso_U_23
_atom_site_aniso_U_13
_atom_site_aniso_U_12
In1 0.04169(19) 0.04169(19) 0.0488(2) -0.00045(9) 0.00045(9) 0.0286(2)
O1 0.0586(17) 0.0598(17) 0.0474(16) -0.0056(13) -0.0034(13) 0.0436(15)
O2 0.114(3) 0.121(3) 0.057(2) -0.0308(19) -0.0130(18) 0.088(2)
O3 0.0511(18) 0.098(2) 0.086(2) -0.0145(18) -0.0170(17) 0.0494(19)
O4 0.0473(16) 0.0655(19) 0.0614(19) 0.0009(16) 0.0049(14) 0.0332(15)
N1 0.0414(18) 0.0494(19) 0.0427(18) -0.0037(15) -0.0026(14) 0.0301(16)
C1 0.065(3) 0.054(3) 0.056(3) -0.002(2) 0.000(2) 0.040(2)
C2 0.049(2) 0.053(3) 0.047(2) 0.001(2) 0.0014(19) 0.031(2)
C3 0.075(3) 0.082(3) 0.044(2) -0.015(2) -0.007(2) 0.050(3)
C4 0.055(3) 0.087(3) 0.058(3) -0.011(2) -0.012(2) 0.044(3)
C5 0.039(2) 0.059(3) 0.052(2) 0.002(2) -0.0003(19) 0.029(2)
C6 0.044(2) 0.051(2) 0.049(2) -0.0027(19) 0.0025(19) 0.031(2)
C7 0.033(2) 0.050(3) 0.074(3) 0.006(2) 0.000(2) 0.020(2)

loop_
_atom_type_symbol
_atom_type_description
_atom_type_scat_dispersion_real
_atom_type_scat_dispersion_imag
_atom_type_scat_source
C C 0.0033 0.0016 'International Tables Vol C Tables 4.2.6.8 and 6.1.1.4'
H H 0.0000 0.0000 'International Tables Vol C Tables 4.2.6.8 and 6.1.1.4'
N N 0.0061 0.0033 'International Tables Vol C Tables 4.2.6.8 and 6.1.1.4'
O O 0.0106 0.0060 'International Tables Vol C Tables 4.2.6.8 and 6.1.1.4'
In In -0.7276 1.3100 'International Tables Vol C Tables 4.2.6.8 and 6.1.1.4'

loop_
_geom_angle_atom_site_label_1
_geom_angle_atom_site_label_2
_geom_angle_atom_site_label_3
_geom_angle
_geom_angle_site_symmetry_1
_geom_angle_site_symmetry_3
O4 In1 O4 95.28(14) 17_664 2_765
O4 In1 O1 125.93(10) 17_664 16_544
O4 In1 O1 83.00(10) 2_765 16_544
O4 In1 O1 83.00(10) 17_664 .
O4 In1 O1 125.93(10) 2_765 .
O1 In1 O1 139.63(13) 16_544 .
O4 In1 N1 86.73(10) 17_664 16_544
O4 In1 N1 151.74(10) 2_765 16_544
O1 In1 N1 73.25(9) 16_544 16_544
O1 In1 N1 82.32(10) . 16_544
O4 In1 N1 151.74(10) 17_664 .
O4 In1 N1 86.73(10) 2_765 .
O1 In1 N1 82.32(10) 16_544 .
O1 In1 N1 73.25(9) . .
N1 In1 N1 104.63(14) 16_544 .
C1 O1 In1 118.8(2) . .
C7 O4 In1 104.5(2) . 3_675
C6 N1 C2 119.2(3) . .
C6 N1 In1 126.5(2) . .
C2 N1 In1 113.9(2) . .
O2 C1 O1 125.5(4) . .
O2 C1 C2 118.4(4) . .
O1 C1 C2 116.1(3) . .
N1 C2 C3 120.8(3) . .
N1 C2 C1 116.0(3) . .
C3 C2 C1 123.2(4) . .
C2 C3 C4 119.9(4) . .
C3 C4 C5 119.4(4) . .
C4 C5 C6 117.8(4) . .
C4 C5 C7 121.0(4) . .
C6 C5 C7 121.3(4) . .
N1 C6 C5 123.0(3) . .
O3 C7 O4 122.7(4) . .
O3 C7 C5 120.2(4) . .
O4 C7 C5 117.1(4) . .

loop_
_geom_bond_atom_site_label_1
_geom_bond_atom_site_label_2
_geom_bond_distance
_geom_bond_site_symmetry_2
In1 O4 2.158(2) 17_664
In1 O4 2.158(2) 2_765
In1 O1 2.197(2) 16_544
In1 O1 2.197(2) .
In1 N1 2.276(3) 16_544
In1 N1 2.276(3) .
O1 C1 1.273(4) .
O2 C1 1.225(4) .
O3 C7 1.227(4) .
O4 C7 1.279(4) .
O4 In1 2.158(2) 3_675
N1 C6 1.330(4) .
N1 C2 1.341(4) .
C1 C2 1.521(5) .
C2 C3 1.372(5) .
C3 C4 1.375(5) .
C4 C5 1.375(5) .
C5 C6 1.376(5) .
C5 C7 1.490(5) .

loop_
_platon_squeeze_void_nr
_platon_squeeze_void_average_x
_platon_squeeze_void_average_y
_platon_squeeze_void_average_z
_platon_squeeze_void_volume
_platon_squeeze_void_count_electrons
_platon_squeeze_void_content
1 -0.060 -0.050 -0.002 5829 1634 ' '
